data_4110348
loop_
_publ_author_name
'Joshua D. Sieber'
'James P. Morken'

_publ_section_title
;
 Sequential Pd-Catalyzed Asymmetric Allene Diboration/\a-Aminoallylation
;
_journal_name_full 'Journal of the American Chemical Society'
_journal_page_first 74
_journal_page_last 75
_journal_paper_doi 10.1021/ja057020r
_journal_volume 128
_journal_year 2006
_chemical_formula_moiety 'C22 H28 B N O2 '
_chemical_formula_sum 'C22 H28 B N O2'
_chemical_formula_weight 349.28
_chemical_name_systematic ?
_space_group_IT_number 14
_symmetry_cell_setting monoclinic
_symmetry_space_group_name_Hall '-P 2ybc'
_symmetry_space_group_name_H-M 'P 1 21/c 1'
_cell_angle_alpha 90.0
_cell_angle_beta 105.406(6)
_cell_angle_gamma 90.0
_cell_formula_units_Z 4
_cell_length_a 12.6666(10)
_cell_length_b 19.3167(15)
_cell_length_c 8.4376(6)
_cell_measurement_reflns_used 732
_cell_measurement_temperature 173
_cell_measurement_theta_max 25.00
_cell_measurement_theta_min 2.50
_cell_volume 1990.3(3)
_computing_cell_refinement 'Bruker SAINT'
_computing_data_collection 'Bruker SMART'
_computing_data_reduction 'Bruker SAINT/NRCVAX DATRD2'
_computing_molecular_graphics NRCVAX
_computing_publication_material 'NRCVAX TABLES Jan 94 Version'
_computing_structure_refinement 'NRCVAX LSTSQ'
_computing_structure_solution 'NRCVAX SOLVER'
_diffrn_ambient_temperature 173
_diffrn_measured_fraction_theta_full 1.0
_diffrn_measurement_device 'Bruker SMART 1K'
_diffrn_measurement_method Omegas
_diffrn_radiation_monochromator graphite
_diffrn_radiation_source 'xray tube'
_diffrn_radiation_type 'Molybdenum K\a'
_diffrn_radiation_wavelength 0.71073
_diffrn_reflns_av_R_equivalents 0.037
_diffrn_reflns_limit_h_max 14
_diffrn_reflns_limit_h_min -15
_diffrn_reflns_limit_k_max 22
_diffrn_reflns_limit_k_min 0
_diffrn_reflns_limit_l_max 10
_diffrn_reflns_limit_l_min 0
_diffrn_reflns_number 11886
_diffrn_reflns_theta_full 25.00
_diffrn_reflns_theta_max 25.00
_diffrn_reflns_theta_min 0.00
_exptl_absorpt_coefficient_mu 0.073
_exptl_absorpt_correction_type none
_exptl_crystal_colour colourless
_exptl_crystal_density_diffrn 1.166
_exptl_crystal_description needle
_exptl_crystal_F_000 752.40
_exptl_crystal_size_max 0.30
_exptl_crystal_size_mid 0.02
_exptl_crystal_size_min 0.02
_refine_diff_density_max 0.43
_refine_diff_density_min -0.31
_refine_ls_extinction_method none
_refine_ls_goodness_of_fit_ref 2.03
_refine_ls_hydrogen_treatment constr
_refine_ls_matrix_type full
_refine_ls_number_parameters 235
_refine_ls_number_reflns 1590
_refine_ls_R_factor_all 0.161
_refine_ls_R_factor_gt 0.071
_refine_ls_shift/su_max 0.000
_refine_ls_shift/su_mean 0.000
_refine_ls_structure_factor_coef F
_refine_ls_weighting_details 1/(\s^2^(F)+0.0004F^2^)
_refine_ls_weighting_scheme calc
_refine_ls_wR_factor_all 0.084
_refine_ls_wR_factor_ref 0.072
_reflns_number_gt 1595
_reflns_number_total 3494
_reflns_threshold_expression 'Inet > 2.5\s(Inet)'
_cod_data_source_file ja057020rsi20051014_032547.cif
_cod_data_source_block c05203
_cod_original_sg_symbol_H-M 'P 21/c'
_cod_original_formula_sum 'C22 H28 B N O2 '
_cod_database_code 4110348

loop_
_symmetry_equiv_pos_as_xyz
x,y,z
-x,-y,-z
-x,1/2+y,1/2-z
x,1/2-y,1/2+z

loop_
_atom_site_aniso_label
_atom_site_aniso_U_11
_atom_site_aniso_U_22
_atom_site_aniso_U_33
_atom_site_aniso_U_12
_atom_site_aniso_U_13
_atom_site_aniso_U_23
_atom_site_aniso_type_symbol
B1 0.053(4) 0.032(4) 0.037(3) 0.000(3) 0.014(3) 0.002(3) B
O2 0.0489(22) 0.0401(21) 0.0410(18) 0.0138(17) 0.0200(17) 0.0046(16) O
C3 0.044(4) 0.050(4) 0.055(3) 0.014(3) 0.015(3) 0.003(3) C
C4 0.063(4) 0.063(4) 0.101(5) 0.010(3) 0.029(4) 0.011(4) C
C5 0.074(4) 0.066(4) 0.083(4) 0.031(3) 0.020(3) -0.005(3) C
C6 0.066(4) 0.040(4) 0.047(3) 0.019(3) 0.004(3) 0.007(3) C
C7 0.100(5) 0.057(4) 0.074(4) 0.015(4) 0.007(4) 0.012(3) C
C8 0.091(5) 0.047(4) 0.106(5) 0.009(3) 0.031(4) 0.018(3) C
O9 0.072(3) 0.0450(23) 0.0432(20) 0.0165(20) 0.0217(18) 0.0083(17) O
C10 0.052(4) 0.034(3) 0.051(3) 0.006(3) 0.025(3) 0.007(3) C
C11 0.048(4) 0.042(3) 0.039(3) 0.006(3) 0.013(3) 0.0015(25) C
C12 0.051(4) 0.050(4) 0.042(3) -0.004(3) 0.021(3) 0.003(3) C
C13 0.052(5) 0.076(5) 0.064(4) -0.004(3) 0.022(3) -0.011(3) C
C14 0.061(5) 0.094(6) 0.080(4) -0.009(4) 0.012(4) -0.013(4) C
C15 0.052(5) 0.087(6) 0.111(6) -0.003(4) 0.022(4) 0.010(5) C
C16 0.056(5) 0.073(5) 0.108(5) 0.005(4) 0.042(4) 0.000(4) C
C17 0.061(4) 0.058(4) 0.082(4) -0.005(3) 0.041(4) -0.009(3) C
C18 0.058(4) 0.048(4) 0.124(5) 0.013(3) 0.044(4) 0.020(4) C
C19 0.074(5) 0.044(4) 0.095(5) 0.017(4) 0.010(4) -0.001(3) C
C20 0.063(4) 0.040(4) 0.052(4) 0.011(3) 0.026(3) -0.002(3) C
C21 0.067(4) 0.042(4) 0.057(4) -0.002(3) 0.022(3) 0.004(3) C
C22 0.081(5) 0.054(5) 0.090(5) 0.000(4) 0.027(4) -0.019(4) C
C23 0.095(6) 0.043(5) 0.134(7) 0.012(4) 0.055(5) 0.002(5) C
C24 0.153(7) 0.075(6) 0.097(6) 0.065(5) 0.061(5) 0.047(5) C
C25 0.136(6) 0.091(5) 0.044(4) 0.050(5) 0.030(4) 0.000(4) C
N26 0.045(3) 0.037(3) 0.062(3) 0.0095(21) 0.0232(22) 0.0043(21) n

loop_
_atom_site_label
_atom_site_fract_x
_atom_site_fract_y
_atom_site_fract_z
_atom_site_U_iso_or_equiv
_atom_site_thermal_displace_type
_atom_site_type_symbol
B1 0.8037(5) 0.2052(3) 0.1942(7) 0.040(4) Uani B
O2 0.85974(25) 0.17727(15) 0.0785(3) 0.0418(19) Uani O
C3 0.9617(4) 0.1482(3) 0.1705(6) 0.049(4) Uani C
C4 1.0499(4) 0.2050(3) 0.2071(7) 0.074(4) Uani C
C5 0.9978(5) 0.0926(3) 0.0699(7) 0.074(4) Uani C
C6 0.9361(4) 0.1241(3) 0.3282(6) 0.053(4) Uani C
C7 1.0314(5) 0.1169(3) 0.4767(7) 0.080(4) Uani C
C8 0.8732(5) 0.0546(3) 0.3015(7) 0.081(5) Uani C
O9 0.8622(3) 0.17714(16) 0.3539(3) 0.0524(22) Uani O
C10 0.6724(4) 0.2050(3) 0.1409(5) 0.044(3) Uani C
C11 0.6053(4) 0.1512(3) 0.0922(5) 0.043(3) Uani C
C12 0.4856(5) 0.1509(3) 0.0330(6) 0.046(3) Uani C
C13 0.4335(5) 0.1100(3) -0.1000(7) 0.063(4) Uani C
C14 0.3213(6) 0.1123(4) -0.1668(7) 0.079(5) Uani C
C15 0.2579(5) 0.1555(4) -0.1006(10) 0.083(5) Uani C
C16 0.3067(6) 0.1946(3) 0.0340(9) 0.075(5) Uani C
C17 0.4180(5) 0.1930(3) 0.1006(7) 0.063(4) Uani C
C18 0.6312(4) 0.2789(3) 0.1418(7) 0.073(4) Uani C
C19 0.7165(5) 0.3237(3) 0.1198(7) 0.073(4) Uani C
C20 0.7019(4) 0.4005(3) 0.1391(6) 0.050(4) Uani C
C21 0.7276(4) 0.4332(3) 0.2881(6) 0.055(4) Uani C
C22 0.7101(5) 0.5028(4) 0.3003(8) 0.074(5) Uani C
C23 0.6637(6) 0.5404(3) 0.1660(11) 0.086(6) Uani C
C24 0.6347(6) 0.5096(4) 0.0181(9) 0.103(6) Uani C
C25 0.6533(6) 0.4391(4) 0.0022(7) 0.089(5) Uani C
N26 0.8204(3) 0.29206(19) 0.2056(4) 0.046(3) Uani n
H4a 1.049 0.229 0.107 0.0855 Uiso H
H4b 1.121 0.185 0.251 0.0855 Uiso H
H4c 1.035 0.237 0.285 0.0855 Uiso H
H5a 0.941 0.058 0.039 0.0844 Uiso H
H5b 1.064 0.071 0.134 0.0844 Uiso H
H5c 1.011 0.113 -0.027 0.0844 Uiso H
H7a 1.067 0.161 0.502 0.0867 Uiso H
H7b 1.082 0.084 0.455 0.0867 Uiso H
H7c 1.006 0.102 0.569 0.0867 Uiso H
H8a 0.846 0.045 0.395 0.0915 Uiso H
H8b 0.922 0.018 0.289 0.0915 Uiso H
H8c 0.813 0.057 0.205 0.0915 Uiso H
H11 0.640 0.107 0.097 0.0529 Uiso H
H13 0.476 0.079 -0.146 0.0739 Uiso H
H14 0.288 0.084 -0.260 0.0881 Uiso H
H15 0.180 0.158 -0.148 0.0936 Uiso H
H16 0.262 0.224 0.082 0.0890 Uiso H
H17 0.450 0.221 0.195 0.0772 Uiso H
H18a 0.564 0.285 0.058 0.0871 Uiso H
H18b 0.619 0.289 0.247 0.0871 Uiso H
H19 0.713 0.318 0.005 0.0809 Uiso H
H21 0.760 0.407 0.386 0.0658 Uiso H
H22 0.731 0.525 0.406 0.0852 Uiso H
H23 0.651 0.589 0.175 0.1006 Uiso H
H24 0.600 0.536 -0.078 0.1182 Uiso H
H25 0.634 0.418 -0.104 0.1003 Uiso H
H26a 0.839 0.307 0.318 0.0579 Uiso H
H26b 0.878 0.306 0.158 0.0579 Uiso H

loop_
_atom_type_symbol
_atom_type_scat_dispersion_real
_atom_type_scat_dispersion_imag
_atom_type_scat_source
C 0.003 0.002 'International Tables Vol. IV Table 2.2B'
H 0.000 0.000 'International Tables Vol. IV Table 2.2B'
B 0.001 0.001 'International Tables Vol. IV Table 2.2B'
N 0.006 0.003 'International Tables Vol. IV Table 2.2B'
O 0.011 0.006 'International Tables Vol. IV Table 2.2B'

loop_
_geom_angle_atom_site_label_1
_geom_angle_atom_site_label_2
_geom_angle_atom_site_label_3
_geom_angle
O(2) B(1) O(9) 105.3(4)
O(2) B(1) C(10) 117.8(4)
O(2) B(1) N(26) 109.3(4)
O(9) B(1) C(10) 119.5(4)
O(9) B(1) N(26) 106.9(4)
C(10) B(1) N(26) 97.0(4)
B(1) O(2) C(3) 108.2(3)
O(2) C(3) C(4) 109.3(4)
O(2) C(3) C(5) 109.7(4)
O(2) C(3) C(6) 102.8(4)
C(4) C(3) C(5) 107.9(4)
C(4) C(3) C(6) 110.8(4)
C(5) C(3) C(6) 116.1(4)
C(3) C(6) C(7) 116.6(5)
C(3) C(6) C(8) 111.0(4)
C(3) C(6) O(9) 102.2(4)
C(7) C(6) C(8) 108.1(4)
C(7) C(6) O(9) 110.6(4)
C(8) C(6) O(9) 108.0(4)
B(1) O(9) C(6) 108.4(3)
B(1) C(10) C(11) 128.0(4)
B(1) C(10) C(18) 109.2(4)
C(11) C(10) C(18) 122.7(5)
C(10) C(11) C(12) 128.6(4)
C(11) C(12) C(13) 120.3(5)
C(11) C(12) C(17) 123.1(5)
C(13) C(12) C(17) 116.6(5)
C(12) C(13) C(14) 121.8(5)
C(13) C(14) C(15) 120.1(6)
C(14) C(15) C(16) 119.2(6)
C(15) C(16) C(17) 121.2(6)
C(12) C(17) C(16) 121.1(5)
C(10) C(18) C(19) 107.2(4)
C(18) C(19) C(20) 117.5(5)
C(18) C(19) N(26) 107.1(5)
C(20) C(19) N(26) 118.7(5)
C(19) C(20) C(21) 123.2(5)
C(19) C(20) C(25) 118.8(5)
C(21) C(20) C(25) 117.8(5)
C(20) C(21) C(22) 121.3(5)
C(21) C(22) C(23) 120.7(6)
C(22) C(23) C(24) 119.6(6)
C(23) C(24) C(25) 120.7(6)
C(20) C(25) C(24) 119.9(5)
B(1) N(26) C(19) 107.8(4)

loop_
_geom_bond_atom_site_label_1
_geom_bond_atom_site_label_2
_geom_bond_distance
B(1) O(2) 1.454(6)
B(1) O(9) 1.459(6)
B(1) C(10) 1.604(8)
B(1) N(26) 1.691(7)
O(2) C(3) 1.433(6)
C(3) C(4) 1.537(8)
C(3) C(5) 1.513(7)
C(3) C(6) 1.524(7)
C(6) C(7) 1.498(8)
C(6) C(8) 1.547(8)
C(6) O(9) 1.442(6)
C(10) C(11) 1.337(8)
C(10) C(18) 1.520(7)
C(11) C(12) 1.465(8)
C(12) C(13) 1.389(8)
C(12) C(17) 1.407(8)
C(13) C(14) 1.384(9)
C(14) C(15) 1.375(11)
C(15) C(16) 1.366(12)
C(16) C(17) 1.372(10)
C(18) C(19) 1.435(9)
C(19) C(20) 1.508(8)
C(19) N(26) 1.458(7)
C(20) C(21) 1.367(8)
C(20) C(25) 1.374(8)
C(21) C(22) 1.370(9)
C(22) C(23) 1.344(12)
C(23) C(24) 1.343(13)
C(24) C(25) 1.395(11)
